data_7023728
loop_
_publ_author_name
'Bartelmess, Juergen'
'Weare, Walter W.'
'Sommer, Roger D.'

_publ_section_title
;
 Synthesis, characterization and structural investigation of novel
 meso-pyridyl BODIPY-cobaloxime complexes.
;
_journal_issue 41
_journal_name_full 'Dalton transactions (Cambridge, England : 2003)'
_journal_page_first 14883
_journal_page_last 14891
_journal_paper_doi 10.1039/c3dt51849c
_journal_volume 42
_journal_year 2013
_chemical_formula_sum 'C27 H33 B Cl4 Co F2 N7 O4'
_chemical_formula_weight 769.14
_chemical_name_common JBW03
_space_group_crystal_system orthorhombic
_space_group_IT_number 19
_space_group_name_Hall 'P 2ac 2ab'
_space_group_name_H-M_alt 'P 21 21 21'
_symmetry_space_group_name_Hall 'P 2ac 2ab'
_symmetry_space_group_name_H-M 'P 21 21 21'
_atom_sites_solution_hydrogens mixed
_atom_sites_solution_primary direct
_atom_sites_solution_secondary difmap
_cell_angle_alpha 90
_cell_angle_beta 90
_cell_angle_gamma 90
_cell_formula_units_Z 4
_cell_length_a 9.8118(3)
_cell_length_b 15.3669(4)
_cell_length_c 22.9114(5)
_cell_measurement_reflns_used 9959
_cell_measurement_temperature 100.(2)
_cell_measurement_theta_max 25.9589
_cell_measurement_theta_min 2.2579
_cell_volume 3454.51(16)
_computing_cell_refinement 'SAINT V8.27B (Bruker AXS Inc., 2012)'
_computing_data_collection 'Bruker Instrument Service v2009, 11, 0, 0'
_computing_data_reduction 'SAINT V8.27B (Bruker AXS Inc., 2012)'
_computing_structure_refinement 'SHELXL-2013 (Sheldrick, 2013)'
_computing_structure_solution 'SHELXS-97 (Sheldrick, 2008)'
_diffrn_ambient_temperature 100.(2)
_diffrn_detector_area_resol_mean 8.3333
_diffrn_measured_fraction_theta_full 0.999
_diffrn_measured_fraction_theta_max 0.999
_diffrn_measurement_device_type 'Bruker-Nonius X8 Kappa APEX II'
_diffrn_measurement_method 'phi and omega scans'
_diffrn_radiation_monochromator graphite
_diffrn_radiation_type MoK\a
_diffrn_radiation_wavelength 0.71073
_diffrn_reflns_av_R_equivalents 0.0480
_diffrn_reflns_av_sigmaI/netI 0.0486
_diffrn_reflns_limit_h_max 13
_diffrn_reflns_limit_h_min -13
_diffrn_reflns_limit_k_max 20
_diffrn_reflns_limit_k_min -20
_diffrn_reflns_limit_l_max 30
_diffrn_reflns_limit_l_min -30
_diffrn_reflns_number 44132
_diffrn_reflns_theta_full 28.50
_diffrn_reflns_theta_max 28.50
_diffrn_reflns_theta_min 1.60
_diffrn_source 'fine-focus sealed tube'
_exptl_absorpt_coefficient_mu 0.860
_exptl_absorpt_correction_T_max 0.92
_exptl_absorpt_correction_T_min 0.84
_exptl_absorpt_correction_type multi-scan
_exptl_absorpt_process_details 'SADABS V2012/1 (Bruker AXS Inc.)'
_exptl_crystal_colour 'clear orange-red'
_exptl_crystal_density_diffrn 1.479
_exptl_crystal_density_method 'not measured'
_exptl_crystal_description needle
_exptl_crystal_F_000 1576
_exptl_crystal_size_max 0.400
_exptl_crystal_size_mid 0.100
_exptl_crystal_size_min 0.100
_refine_diff_density_max 1.459
_refine_diff_density_min -1.193
_refine_ls_abs_structure_details 'Refined as an inversion twin.'
_refine_ls_abs_structure_Flack 0.02(3)
_refine_ls_extinction_method none
_refine_ls_goodness_of_fit_ref 1.042
_refine_ls_hydrogen_treatment mixed
_refine_ls_matrix_type full
_refine_ls_number_parameters 430
_refine_ls_number_reflns 8754
_refine_ls_number_restraints 0
_refine_ls_restrained_S_all 1.042
_refine_ls_R_factor_all 0.0727
_refine_ls_R_factor_gt 0.0580
_refine_ls_shift/su_max 0.001
_refine_ls_shift/su_mean 0.000
_refine_ls_structure_factor_coef Fsqd
_refine_ls_weighting_details
;
w=1/[\s^2^(Fo^2^)+(0.1120P)^2^+3.0925P]
where P=(Fo^2^+2Fc^2^)/3
;
_refine_ls_weighting_scheme calc
_refine_ls_wR_factor_gt 0.1641
_refine_ls_wR_factor_ref 0.1732
_reflns_number_gt 7457
_reflns_number_total 8754
_reflns_threshold_expression 'I > 2\s(I)'
_cod_data_source_file c3dt51849c.txt
_cod_data_source_block III
_cod_database_code 7023728

loop_
_space_group_symop_operation_xyz
'x, y, z'
'x+1/2, -y+1/2, -z'
'-x, y+1/2, -z+1/2'
'-x+1/2, -y, z+1/2'

loop_
_atom_site_type_symbol
_atom_site_label
_atom_site_fract_x
_atom_site_fract_y
_atom_site_fract_z
_atom_site_U_iso_or_equiv
_atom_site_adp_type
_atom_site_calc_flag
_atom_site_refinement_flags_adp
_atom_site_refinement_flags_posn
_atom_site_occupancy
Co Co1 0.76249(7) 0.37612(5) 0.77462(3) 0.01470(18) Uani d . . 1
Cl Cl2 0.53767(14) 0.16172(10) 0.60754(6) 0.0239(3) Uani d . . 1
Cl Cl1 0.75941(16) 0.43695(9) 0.86298(6) 0.0235(3) Uani d . . 1
N N2 0.5693(5) 0.3886(3) 0.7711(2) 0.0178(9) Uani d . . 1
N N1 0.7552(5) 0.4881(3) 0.74031(19) 0.0185(9) Uani d . . 1
N N3 0.7695(5) 0.2649(3) 0.8106(2) 0.0204(10) Uani d . . 1
N N4 0.9540(5) 0.3660(3) 0.7817(2) 0.0184(9) Uani d . . 1
N N5 0.7678(5) 0.3235(3) 0.69645(19) 0.0155(9) Uani d . . 1
N N6 0.7588(5) 0.2038(3) 0.42502(19) 0.0171(9) Uani d . . 1
N N7 0.8362(5) 0.0686(3) 0.4747(2) 0.0185(9) Uani d . . 1
O O2 0.4848(4) 0.3277(3) 0.79173(19) 0.0212(9) Uani d . . 1
H H2 0.527(8) 0.281(5) 0.793(3) 0.025 Uiso d U . 1
O O1 0.8677(4) 0.5336(3) 0.7264(2) 0.0248(9) Uani d . . 1
O O3 0.6561(5) 0.2194(3) 0.8223(2) 0.0250(10) Uani d . . 1
O O4 1.0395(4) 0.4284(3) 0.76351(18) 0.0218(9) Uani d . . 1
H H4 0.983(8) 0.463(5) 0.738(3) 0.026 Uiso d U . 1
C C2 0.5247(6) 0.4619(4) 0.7504(3) 0.0204(11) Uani d . . 1
C C1 0.6353(6) 0.5189(4) 0.7300(3) 0.0204(11) Uani d . . 1
C C3 0.6112(7) 0.6051(4) 0.7009(3) 0.0291(14) Uani d . . 1
H H3A 0.6233 0.652 0.7294 0.044 Uiso calc U R 1
H H3B 0.5182 0.607 0.6853 0.044 Uiso calc U R 1
H H3C 0.6765 0.6127 0.6689 0.044 Uiso calc U R 1
C C4 0.3768(6) 0.4854(4) 0.7474(3) 0.0272(13) Uani d . . 1
H H4A 0.3377 0.463 0.711 0.041 Uiso calc U R 1
H H4B 0.3671 0.5488 0.7484 0.041 Uiso calc U R 1
H H4C 0.3288 0.4598 0.7807 0.041 Uiso calc U R 1
C C5 0.8898(7) 0.2370(4) 0.8251(3) 0.0223(12) Uani d . . 1
C C6 0.9978(6) 0.2976(4) 0.8092(3) 0.0210(12) Uani d . . 1
C C8 1.1426(7) 0.2845(5) 0.8262(3) 0.0306(14) Uani d . . 1
H H8A 1.1776 0.2316 0.8077 0.046 Uiso calc U R 1
H H8B 1.1489 0.2787 0.8688 0.046 Uiso calc U R 1
H H8C 1.1967 0.3346 0.8135 0.046 Uiso calc U R 1
C C7 0.9128(8) 0.1519(5) 0.8545(3) 0.0366(16) Uani d . . 1
H H7A 0.9358 0.1618 0.8956 0.055 Uiso calc U R 1
H H7B 0.988 0.1213 0.8353 0.055 Uiso calc U R 1
H H7C 0.8298 0.1167 0.852 0.055 Uiso calc U R 1
C C9 0.6679(6) 0.2701(4) 0.6791(2) 0.0176(11) Uani d . . 1
H H9 0.5931 0.2596 0.7045 0.021 Uiso calc U R 1
C C10 0.6706(6) 0.2297(4) 0.6250(3) 0.0190(11) Uani d . . 1
C C11 0.7782(6) 0.2433(4) 0.5871(2) 0.0171(10) Uani d . . 1
C C12 0.8811(6) 0.2995(4) 0.6056(3) 0.0185(11) Uani d . . 1
H H12 0.9569 0.3109 0.5809 0.022 Uiso calc U R 1
C C13 0.8729(6) 0.3383(4) 0.6594(2) 0.0180(11) Uani d . . 1
H H13 0.9434 0.3768 0.6711 0.022 Uiso calc U R 1
C C14 0.7869(5) 0.1986(4) 0.5295(2) 0.0156(10) Uani d . . 1
C C15 0.7530(6) 0.2451(3) 0.4793(2) 0.0170(10) Uani d . . 1
C C16 0.7128(6) 0.3339(4) 0.4703(3) 0.0208(11) Uani d . . 1
C C17 0.6947(6) 0.3413(4) 0.4104(3) 0.0236(12) Uani d . . 1
H H17 0.6666 0.3927 0.3907 0.028 Uiso calc U R 1
C C18 0.7240(6) 0.2622(4) 0.3835(2) 0.0216(12) Uani d . . 1
C C19 0.6939(7) 0.4053(4) 0.5139(3) 0.0288(14) Uani d . . 1
H H19A 0.6298 0.3864 0.5441 0.043 Uiso calc U R 1
H H19B 0.6578 0.457 0.4943 0.043 Uiso calc U R 1
H H19C 0.7819 0.4194 0.5319 0.043 Uiso calc U R 1
C C20 0.7225(7) 0.2424(5) 0.3203(3) 0.0289(14) Uani d . . 1
H H20A 0.8161 0.2417 0.3054 0.043 Uiso calc U R 1
H H20B 0.6698 0.287 0.2997 0.043 Uiso calc U R 1
H H20C 0.6805 0.1853 0.314 0.043 Uiso calc U R 1
C C24 0.8281(6) 0.1120(4) 0.5277(2) 0.0172(10) Uani d . . 1
C C23 0.8711(6) 0.0535(4) 0.5723(3) 0.0222(12) Uani d . . 1
C C22 0.9028(7) -0.0230(4) 0.5450(3) 0.0265(13) Uani d . . 1
H H22 0.9345 -0.0744 0.5636 0.032 Uiso calc U R 1
C C21 0.8805(7) -0.0126(4) 0.4847(3) 0.0245(12) Uani d . . 1
C C26 0.8811(6) 0.0699(5) 0.6373(3) 0.0280(14) Uani d . . 1
H H26A 0.7894 0.0707 0.6542 0.042 Uiso calc U R 1
H H26B 0.9254 0.1262 0.6441 0.042 Uiso calc U R 1
H H26C 0.9348 0.0236 0.6555 0.042 Uiso calc U R 1
C C25 0.9063(9) -0.0773(5) 0.4386(4) 0.0395(18) Uani d . . 1
H H25A 0.8595 -0.0596 0.4028 0.059 Uiso calc U R 1
H H25B 0.8722 -0.1342 0.4512 0.059 Uiso calc U R 1
H H25C 1.0045 -0.0811 0.4313 0.059 Uiso calc U R 1
B B1 0.8033(7) 0.1084(4) 0.4143(3) 0.0204(13) Uani d . . 1
F F1 0.6990(4) 0.0627(3) 0.38696(16) 0.0313(9) Uani d . . 1
F F2 0.9203(4) 0.1076(3) 0.37926(15) 0.0297(9) Uani d . . 1
C C1S 0.0512(16) 0.6111(12) 0.4360(6) 0.116(6) Uani d . . 1
H H1SA -0.0367 0.6241 0.4166 0.14 Uiso calc U R 1
H H1SB 0.1123 0.5841 0.4067 0.14 Uiso calc U R 1
Cl Cl1S 0.0237(4) 0.5378(2) 0.49316(15) 0.0838(9) Uani d . . 1
Cl Cl2S 0.1244(5) 0.7087(3) 0.4611(2) 0.1133(14) Uani d . . 1

loop_
_atom_site_aniso_label
_atom_site_aniso_U_11
_atom_site_aniso_U_22
_atom_site_aniso_U_33
_atom_site_aniso_U_12
_atom_site_aniso_U_13
_atom_site_aniso_U_23
Co1 0.0113(3) 0.0165(3) 0.0164(3) -0.0021(3) 0.0005(3) -0.0037(3)
Cl2 0.0140(6) 0.0307(7) 0.0271(7) -0.0058(5) -0.0005(5) -0.0107(6)
Cl1 0.0220(7) 0.0280(7) 0.0205(6) -0.0017(6) 0.0014(6) -0.0104(5)
N2 0.016(2) 0.018(2) 0.019(2) -0.0022(17) 0.0017(18) -0.0048(19)
N1 0.016(2) 0.018(2) 0.021(2) -0.005(2) 0.0015(19) -0.0043(16)
N3 0.020(2) 0.022(2) 0.019(2) -0.001(2) 0.001(2) -0.0010(18)
N4 0.018(2) 0.020(2) 0.017(2) -0.0018(19) 0.0007(18) -0.0077(19)
N5 0.013(2) 0.017(2) 0.0165(19) -0.0020(18) -0.0003(18) -0.0036(16)
N6 0.014(2) 0.022(2) 0.0157(19) -0.0040(19) 0.0013(18) 0.0030(17)
N7 0.019(2) 0.018(2) 0.018(2) -0.0004(19) 0.0002(18) -0.0037(18)
O2 0.0124(19) 0.023(2) 0.028(2) -0.0055(16) 0.0045(16) 0.0006(17)
O1 0.018(2) 0.022(2) 0.034(2) -0.0083(16) 0.0020(19) -0.0004(19)
O3 0.021(2) 0.022(2) 0.031(2) -0.0088(18) 0.0028(19) 0.0028(18)
O4 0.0134(18) 0.026(2) 0.026(2) -0.0060(17) -0.0001(16) -0.0064(17)
C2 0.017(3) 0.026(3) 0.018(2) 0.000(2) 0.004(2) -0.005(2)
C1 0.018(3) 0.017(2) 0.026(3) 0.001(2) -0.003(2) -0.004(2)
C3 0.028(3) 0.017(3) 0.043(4) -0.001(2) -0.010(3) 0.004(3)
C4 0.015(3) 0.031(3) 0.036(3) 0.006(2) 0.000(2) -0.009(3)
C5 0.024(3) 0.023(3) 0.020(3) 0.003(2) -0.001(2) -0.002(2)
C6 0.016(3) 0.030(3) 0.018(3) 0.003(2) 0.001(2) -0.006(2)
C8 0.019(3) 0.048(4) 0.025(3) 0.008(3) -0.002(2) -0.002(3)
C7 0.039(4) 0.036(4) 0.035(4) 0.013(3) 0.003(3) 0.004(3)
C9 0.014(3) 0.021(3) 0.018(3) 0.000(2) -0.001(2) -0.004(2)
C10 0.012(2) 0.023(3) 0.022(3) -0.001(2) 0.000(2) -0.003(2)
C11 0.014(3) 0.019(2) 0.019(2) 0.005(2) -0.001(2) -0.001(2)
C12 0.013(2) 0.023(3) 0.020(3) 0.002(2) -0.001(2) 0.001(2)
C13 0.013(2) 0.022(3) 0.019(3) -0.004(2) -0.001(2) 0.002(2)
C14 0.009(2) 0.020(3) 0.017(2) -0.0020(19) 0.0004(19) 0.001(2)
C15 0.017(2) 0.018(2) 0.015(2) -0.001(2) -0.002(2) -0.0006(18)
C16 0.015(3) 0.023(3) 0.025(3) 0.001(2) -0.002(2) 0.003(2)
C17 0.013(2) 0.028(3) 0.030(3) 0.000(2) -0.001(2) 0.013(3)
C18 0.010(2) 0.037(3) 0.018(3) -0.003(2) 0.000(2) 0.006(2)
C19 0.028(3) 0.024(3) 0.034(3) 0.005(2) -0.002(3) -0.003(3)
C20 0.023(3) 0.046(4) 0.018(3) -0.008(3) -0.004(2) 0.005(3)
C24 0.013(2) 0.022(3) 0.016(2) 0.001(2) 0.0008(19) 0.002(2)
C23 0.017(3) 0.025(3) 0.025(3) 0.002(2) 0.005(2) 0.005(2)
C22 0.026(3) 0.019(3) 0.034(3) 0.003(2) 0.005(3) 0.005(3)
C21 0.024(3) 0.018(3) 0.032(3) 0.001(2) 0.002(2) 0.000(2)
C26 0.019(3) 0.042(4) 0.023(3) 0.006(3) 0.002(2) 0.015(3)
C25 0.042(4) 0.027(4) 0.049(4) 0.013(3) 0.004(4) -0.012(3)
B1 0.019(3) 0.025(3) 0.017(3) 0.001(2) 0.001(2) -0.005(2)
F1 0.035(2) 0.032(2) 0.0261(18) -0.0069(16) -0.0095(16) -0.0062(16)
F2 0.030(2) 0.039(2) 0.0203(17) 0.0036(16) 0.0073(14) -0.0059(15)
C1S 0.088(10) 0.171(17) 0.090(10) -0.049(11) -0.054(9) 0.020(10)
Cl1S 0.078(2) 0.083(2) 0.090(2) -0.0014(17) -0.0055(17) -0.0100(17)
Cl2S 0.107(3) 0.099(3) 0.134(4) 0.015(2) 0.033(3) 0.017(3)

loop_
_atom_type_symbol
_atom_type_description
_atom_type_scat_dispersion_real
_atom_type_scat_dispersion_imag
_atom_type_scat_source
C C 0.0033 0.0016 'International Tables Vol C Tables 4.2.6.8 and 6.1.1.4'
H H 0.0000 0.0000 'International Tables Vol C Tables 4.2.6.8 and 6.1.1.4'
N N 0.0061 0.0033 'International Tables Vol C Tables 4.2.6.8 and 6.1.1.4'
O O 0.0106 0.0060 'International Tables Vol C Tables 4.2.6.8 and 6.1.1.4'
B B 0.0013 0.0007 'International Tables Vol C Tables 4.2.6.8 and 6.1.1.4'
F F 0.0171 0.0103 'International Tables Vol C Tables 4.2.6.8 and 6.1.1.4'
Cl Cl 0.1484 0.1585 'International Tables Vol C Tables 4.2.6.8 and 6.1.1.4'
Co Co 0.3494 0.9721 'International Tables Vol C Tables 4.2.6.8 and 6.1.1.4'

loop_
_geom_angle_atom_site_label_1
_geom_angle_atom_site_label_2
_geom_angle_atom_site_label_3
_geom_angle
N4 Co1 N1 98.5(2)
N4 Co1 N3 81.5(2)
N1 Co1 N3 178.8(2)
N4 Co1 N2 177.32(19)
N1 Co1 N2 81.6(2)
N3 Co1 N2 98.3(2)
N4 Co1 N5 91.01(19)
N1 Co1 N5 89.81(18)
N3 Co1 N5 91.41(19)
N2 Co1 N5 91.7(2)
N4 Co1 Cl1 88.29(14)
N1 Co1 Cl1 89.73(14)
N3 Co1 Cl1 89.05(15)
N2 Co1 Cl1 89.03(15)
N5 Co1 Cl1 179.10(15)
C2 N2 O2 121.9(5)
C2 N2 Co1 115.9(4)
O2 N2 Co1 122.1(4)
C1 N1 O1 121.1(5)
C1 N1 Co1 116.3(4)
O1 N1 Co1 122.7(4)
C5 N3 O3 122.1(5)
C5 N3 Co1 116.2(4)
O3 N3 Co1 121.7(4)
C6 N4 O4 121.5(5)
C6 N4 Co1 115.9(4)
O4 N4 Co1 122.4(4)
C9 N5 C13 118.3(5)
C9 N5 Co1 120.2(4)
C13 N5 Co1 121.5(4)
C18 N6 C15 108.4(5)
C18 N6 B1 126.0(5)
C15 N6 B1 125.6(5)
C21 N7 C24 108.4(5)
C21 N7 B1 126.0(5)
C24 N7 B1 125.5(5)
N2 O2 H2 108.(5)
N4 O4 H4 103.(5)
N2 C2 C1 112.6(5)
N2 C2 C4 123.5(6)
C1 C2 C4 123.9(6)
N1 C1 C2 113.4(5)
N1 C1 C3 123.2(6)
C2 C1 C3 123.4(5)
C1 C3 H3A 109.5
C1 C3 H3B 109.5
H3A C3 H3B 109.5
C1 C3 H3C 109.5
H3A C3 H3C 109.5
H3B C3 H3C 109.5
C2 C4 H4A 109.5
C2 C4 H4B 109.5
H4A C4 H4B 109.5
C2 C4 H4C 109.5
H4A C4 H4C 109.5
H4B C4 H4C 109.5
N3 C5 C6 112.7(5)
N3 C5 C7 123.0(6)
C6 C5 C7 124.4(6)
N4 C6 C5 113.5(5)
N4 C6 C8 123.5(6)
C5 C6 C8 122.9(6)
C6 C8 H8A 109.5
C6 C8 H8B 109.5
H8A C8 H8B 109.5
C6 C8 H8C 109.5
H8A C8 H8C 109.5
H8B C8 H8C 109.5
C5 C7 H7A 109.5
C5 C7 H7B 109.5
H7A C7 H7B 109.5
C5 C7 H7C 109.5
H7A C7 H7C 109.5
H7B C7 H7C 109.5
N5 C9 C10 121.7(5)
N5 C9 H9 119.1
C10 C9 H9 119.1
C11 C10 C9 120.6(5)
C11 C10 Cl2 121.6(4)
C9 C10 Cl2 117.8(4)
C10 C11 C12 117.0(5)
C10 C11 C14 122.1(5)
C12 C11 C14 120.8(5)
C13 C12 C11 119.9(5)
C13 C12 H12 120.0
C11 C12 H12 120.0
N5 C13 C12 122.4(5)
N5 C13 H13 118.8
C12 C13 H13 118.8
C24 C14 C15 122.3(5)
C24 C14 C11 119.0(5)
C15 C14 C11 118.7(5)
C14 C15 N6 119.5(5)
C14 C15 C16 132.2(5)
N6 C15 C16 108.3(4)
C17 C16 C15 104.8(5)
C17 C16 C19 125.7(6)
C15 C16 C19 129.5(5)
C16 C17 C18 109.9(5)
C16 C17 H17 125.1
C18 C17 H17 125.1
N6 C18 C17 108.6(5)
N6 C18 C20 123.7(6)
C17 C18 C20 127.7(6)
C16 C19 H19A 109.5
C16 C19 H19B 109.5
H19A C19 H19B 109.5
C16 C19 H19C 109.5
H19A C19 H19C 109.5
H19B C19 H19C 109.5
C18 C20 H20A 109.5
C18 C20 H20B 109.5
H20A C20 H20B 109.5
C18 C20 H20C 109.5
H20A C20 H20C 109.5
H20B C20 H20C 109.5
N7 C24 C14 120.2(5)
N7 C24 C23 108.0(5)
C14 C24 C23 131.8(5)
C22 C23 C24 106.4(5)
C22 C23 C26 125.3(6)
C24 C23 C26 128.3(6)
C23 C22 C21 108.4(6)
C23 C22 H22 125.8
C21 C22 H22 125.8
N7 C21 C22 108.9(5)
N7 C21 C25 124.2(6)
C22 C21 C25 126.9(6)
C23 C26 H26A 109.5
C23 C26 H26B 109.5
H26A C26 H26B 109.5
C23 C26 H26C 109.5
H26A C26 H26C 109.5
H26B C26 H26C 109.5
C21 C25 H25A 109.5
C21 C25 H25B 109.5
H25A C25 H25B 109.5
C21 C25 H25C 109.5
H25A C25 H25C 109.5
H25B C25 H25C 109.5
F1 B1 F2 109.9(5)
F1 B1 N7 110.9(5)
F2 B1 N7 109.7(5)
F1 B1 N6 110.0(5)
F2 B1 N6 109.3(5)
N7 B1 N6 106.9(5)
Cl1S C1S Cl2S 111.5(8)
Cl1S C1S H1SA 109.3
Cl2S C1S H1SA 109.3
Cl1S C1S H1SB 109.3
Cl2S C1S H1SB 109.3
H1SA C1S H1SB 108.0

loop_
_geom_bond_atom_site_label_1
_geom_bond_atom_site_label_2
_geom_bond_distance
Co1 N4 1.892(5)
Co1 N1 1.894(5)
Co1 N3 1.899(5)
Co1 N2 1.907(5)
Co1 N5 1.966(4)
Co1 Cl1 2.2300(14)
Cl2 C10 1.719(6)
N2 C2 1.298(8)
N2 O2 1.337(6)
N1 C1 1.290(8)
N1 O1 1.344(6)
N3 C5 1.299(8)
N3 O3 1.341(6)
N4 C6 1.299(8)
N4 O4 1.342(6)
N5 C9 1.340(7)
N5 C13 1.354(7)
N6 C18 1.353(7)
N6 C15 1.398(7)
N6 B1 1.550(8)
N7 C21 1.342(8)
N7 C24 1.387(7)
N7 B1 1.547(8)
O2 H2 0.83(8)
O4 H4 0.96(8)
C2 C1 1.470(8)
C2 C4 1.497(8)
C1 C3 1.503(8)
C3 H3A 0.98
C3 H3B 0.98
C3 H3C 0.98
C4 H4A 0.98
C4 H4B 0.98
C4 H4C 0.98
C5 C6 1.457(9)
C5 C7 1.487(9)
C6 C8 1.487(9)
C8 H8A 0.98
C8 H8B 0.98
C8 H8C 0.98
C7 H7A 0.98
C7 H7B 0.98
C7 H7C 0.98
C9 C10 1.385(8)
C9 H9 0.95
C10 C11 1.383(8)
C11 C12 1.395(8)
C11 C14 1.489(7)
C12 C13 1.373(8)
C12 H12 0.95
C13 H13 0.95
C14 C24 1.392(8)
C14 C15 1.395(7)
C15 C16 1.435(8)
C16 C17 1.389(8)
C16 C19 1.496(9)
C17 C18 1.393(9)
C17 H17 0.95
C18 C20 1.479(8)
C19 H19A 0.98
C19 H19B 0.98
C19 H19C 0.98
C20 H20A 0.98
C20 H20B 0.98
C20 H20C 0.98
C24 C23 1.425(8)
C23 C22 1.367(9)
C23 C26 1.513(9)
C22 C21 1.409(9)
C22 H22 0.95
C21 C25 1.471(9)
C26 H26A 0.98
C26 H26B 0.98
C26 H26C 0.98
C25 H25A 0.98
C25 H25B 0.98
C25 H25C 0.98
B1 F1 1.390(8)
B1 F2 1.400(7)
C1S Cl1S 1.749(16)
C1S Cl2S 1.759(17)
C1S H1SA 0.99
C1S H1SB 0.99

loop_
_geom_hbond_atom_site_label_D
_geom_hbond_atom_site_label_H
_geom_hbond_atom_site_label_A
_geom_hbond_distance_DH
_geom_hbond_distance_HA
_geom_hbond_distance_DA
_geom_hbond_angle_DHA
O2 H2 O3 0.83(8) 1.72(8) 2.467(7) 149.(8)
O4 H4 O1 0.96(8) 1.59(8) 2.485(6) 153.(7)

loop_
_geom_torsion_atom_site_label_1
_geom_torsion_atom_site_label_2
_geom_torsion_atom_site_label_3
_geom_torsion_atom_site_label_4
_geom_torsion
N4 Co1 N1 C1 -178.4(4)
N2 Co1 N1 C1 -1.1(4)
N5 Co1 N1 C1 90.6(4)
Cl1 Co1 N1 C1 -90.2(4)
N4 Co1 N1 O1 2.5(4)
N2 Co1 N1 O1 179.8(4)
N5 Co1 N1 O1 -88.5(4)
Cl1 Co1 N1 O1 90.7(4)
N4 Co1 N3 C5 3.2(4)
N2 Co1 N3 C5 -174.1(4)
N5 Co1 N3 C5 94.0(4)
Cl1 Co1 N3 C5 -85.2(4)
N4 Co1 N3 O3 -179.2(4)
N2 Co1 N3 O3 3.5(4)
N5 Co1 N3 O3 -88.4(4)
Cl1 Co1 N3 O3 92.4(4)
N1 Co1 N4 C6 174.1(4)
N3 Co1 N4 C6 -4.7(4)
N5 Co1 N4 C6 -95.9(4)
Cl1 Co1 N4 C6 84.6(4)
N1 Co1 N4 O4 -1.0(4)
N3 Co1 N4 O4 -179.7(4)
N5 Co1 N4 O4 89.0(4)
Cl1 Co1 N4 O4 -90.4(4)
O2 N2 C2 C1 -179.9(5)
Co1 N2 C2 C1 3.8(7)
O2 N2 C2 C4 -0.1(9)
Co1 N2 C2 C4 -176.4(5)
O1 N1 C1 C2 -177.5(5)
Co1 N1 C1 C2 3.3(7)
O1 N1 C1 C3 1.6(8)
Co1 N1 C1 C3 -177.6(5)
N2 C2 C1 N1 -4.6(8)
C4 C2 C1 N1 175.6(5)
N2 C2 C1 C3 176.3(6)
C4 C2 C1 C3 -3.5(10)
O3 N3 C5 C6 -178.9(5)
Co1 N3 C5 C6 -1.3(7)
O3 N3 C5 C7 1.4(9)
Co1 N3 C5 C7 179.0(5)
O4 N4 C6 C5 -179.7(5)
Co1 N4 C6 C5 5.2(6)
O4 N4 C6 C8 3.9(8)
Co1 N4 C6 C8 -171.2(5)
N3 C5 C6 N4 -2.5(8)
C7 C5 C6 N4 177.2(6)
N3 C5 C6 C8 173.9(5)
C7 C5 C6 C8 -6.4(9)
C13 N5 C9 C10 0.6(8)
Co1 N5 C9 C10 -177.9(4)
N5 C9 C10 C11 0.2(9)
N5 C9 C10 Cl2 179.4(4)
C9 C10 C11 C12 -0.6(8)
Cl2 C10 C11 C12 -179.8(4)
C9 C10 C11 C14 177.8(5)
Cl2 C10 C11 C14 -1.3(8)
C10 C11 C12 C13 0.2(8)
C14 C11 C12 C13 -178.3(5)
C9 N5 C13 C12 -1.1(8)
Co1 N5 C13 C12 177.4(4)
C11 C12 C13 N5 0.6(9)
C10 C11 C14 C24 -77.5(7)
C12 C11 C14 C24 101.0(6)
C10 C11 C14 C15 102.3(7)
C12 C11 C14 C15 -79.3(7)
C24 C14 C15 N6 0.6(8)
C11 C14 C15 N6 -179.1(5)
C24 C14 C15 C16 -177.7(6)
C11 C14 C15 C16 2.6(9)
C18 N6 C15 C14 -178.9(5)
B1 N6 C15 C14 -1.1(9)
C18 N6 C15 C16 -0.3(6)
B1 N6 C15 C16 177.5(5)
C14 C15 C16 C17 179.1(6)
N6 C15 C16 C17 0.7(6)
C14 C15 C16 C19 -0.5(11)
N6 C15 C16 C19 -178.9(6)
C15 C16 C17 C18 -0.9(7)
C19 C16 C17 C18 178.7(6)
C15 N6 C18 C17 -0.3(6)
B1 N6 C18 C17 -178.1(5)
C15 N6 C18 C20 178.3(5)
B1 N6 C18 C20 0.5(9)
C16 C17 C18 N6 0.8(7)
C16 C17 C18 C20 -177.7(6)
C21 N7 C24 C14 178.8(5)
B1 N7 C24 C14 0.3(8)
C21 N7 C24 C23 0.5(6)
B1 N7 C24 C23 -178.0(5)
C15 C14 C24 N7 -0.2(8)
C11 C14 C24 N7 179.5(5)
C15 C14 C24 C23 177.7(6)
C11 C14 C24 C23 -2.6(9)
N7 C24 C23 C22 -0.4(7)
C14 C24 C23 C22 -178.5(6)
N7 C24 C23 C26 179.8(6)
C14 C24 C23 C26 1.7(11)
C24 C23 C22 C21 0.1(7)
C26 C23 C22 C21 -180.0(6)
C24 N7 C21 C22 -0.4(7)
B1 N7 C21 C22 178.1(6)
C24 N7 C21 C25 -177.8(6)
B1 N7 C21 C25 0.7(10)
C23 C22 C21 N7 0.1(8)
C23 C22 C21 C25 177.5(7)
C21 N7 B1 F1 61.1(8)
C24 N7 B1 F1 -120.6(6)
C21 N7 B1 F2 -60.5(8)
C24 N7 B1 F2 117.7(6)
C21 N7 B1 N6 -178.9(6)
C24 N7 B1 N6 -0.7(8)
C18 N6 B1 F1 -60.9(7)
C15 N6 B1 F1 121.6(6)
C18 N6 B1 F2 59.8(7)
C15 N6 B1 F2 -117.6(6)
C18 N6 B1 N7 178.5(5)
C15 N6 B1 N7 1.1(8)
